data_4327068
loop_
_publ_author_name
'Cameron Jones'
'Simon J. Bonyhady'
'Nicole Holzmann'
'Gernot Frenking'
'Andreas Stasch'

_publ_section_title
;
 Preparation, Characterization, and Theoretical Analysis of Group 14
 Element(I) Dimers: A Case Study of Magnesium(I) Compounds as Reducing
 Agents in Inorganic Synthesis
;
_journal_name_full 'Inorganic Chemistry'
_journal_page_first 12315
_journal_page_last 12325
_journal_paper_doi 10.1021/ic200682p
_journal_volume 50
_journal_year 2011
_chemical_formula_sum 'C38 H54 Cl3 N2 Si'
_chemical_formula_weight 673.27
_chemical_name_systematic
; 
 ? 
;
_space_group_IT_number 61
_symmetry_cell_setting orthorhombic
_symmetry_space_group_name_Hall '-P 2ac 2ab'
_symmetry_space_group_name_H-M 'P b c a'
_atom_sites_solution_hydrogens geom
_atom_sites_solution_primary direct
_atom_sites_solution_secondary difmap
_audit_creation_method SHELXL-97
_cell_angle_alpha 90.00
_cell_angle_beta 90.00
_cell_angle_gamma 90.00
_cell_formula_units_Z 8
_cell_length_a 20.2749(6)
_cell_length_b 18.6319(5)
_cell_length_c 20.4170(6)
_cell_measurement_temperature 123(2)
_cell_volume 7712.7(4)
_computing_structure_refinement 'SHELXL-97 (Sheldrick, 1997)'
_computing_structure_solution 'SHELXS-97 (Sheldrick, 1990)'
_diffrn_ambient_temperature 123(2)
_diffrn_measured_fraction_theta_full 0.998
_diffrn_measured_fraction_theta_max 0.998
_diffrn_measurement_device_type 'Nonius Kappa CCD'
_diffrn_radiation_monochromator graphite
_diffrn_radiation_source 'fine-focus sealed tube'
_diffrn_radiation_type MoK\a
_diffrn_radiation_wavelength 0.71073
_diffrn_reflns_av_R_equivalents 0.1265
_diffrn_reflns_av_sigmaI/netI 0.0688
_diffrn_reflns_limit_h_max 25
_diffrn_reflns_limit_h_min -23
_diffrn_reflns_limit_k_max 22
_diffrn_reflns_limit_k_min -22
_diffrn_reflns_limit_l_max 25
_diffrn_reflns_limit_l_min -23
_diffrn_reflns_number 85341
_diffrn_reflns_theta_full 26.00
_diffrn_reflns_theta_max 26.00
_diffrn_reflns_theta_min 2.83
_exptl_absorpt_coefficient_mu 0.296
_exptl_absorpt_correction_T_max 0.975
_exptl_absorpt_correction_T_min 0.931
_exptl_absorpt_correction_type multi-scan
_exptl_absorpt_process_details 'Sortav (Blessing, 1995)'
_exptl_crystal_colour colorless
_exptl_crystal_density_diffrn 1.160
_exptl_crystal_description block
_exptl_crystal_F_000 2888
_exptl_crystal_size_max 0.28
_exptl_crystal_size_mid 0.22
_exptl_crystal_size_min 0.08
_refine_diff_density_max 0.419
_refine_diff_density_min -0.404
_refine_diff_density_rms 0.069
_refine_ls_extinction_coef 0.00027(17)
_refine_ls_extinction_expression Fc^*^=kFc[1+0.001xFc^2^\l^3^/sin(2\q)]^-1/4^
_refine_ls_extinction_method SHELXL
_refine_ls_goodness_of_fit_ref 1.017
_refine_ls_hydrogen_treatment constr
_refine_ls_matrix_type full
_refine_ls_number_parameters 410
_refine_ls_number_reflns 7561
_refine_ls_number_restraints 0
_refine_ls_restrained_S_all 1.017
_refine_ls_R_factor_all 0.1098
_refine_ls_R_factor_gt 0.0531
_refine_ls_shift/su_max 0.000
_refine_ls_shift/su_mean 0.000
_refine_ls_structure_factor_coef Fsqd
_refine_ls_weighting_details 'calc w=1/[\s^2^(Fo^2^)+(0.0478P)^2^+9.1361P] where P=(Fo^2^+2Fc^2^)/3'
_refine_ls_weighting_scheme calc
_refine_ls_wR_factor_gt 0.1120
_refine_ls_wR_factor_ref 0.1400
_reflns_number_gt 4714
_reflns_number_total 7561
_reflns_threshold_expression >2sigma(I)
_cod_data_source_file ic200682p_si_001_02.cif
_cod_data_source_block compound8hexane
_cod_database_code 4327068

loop_
_symmetry_equiv_pos_as_xyz
'x, y, z'
'-x+1/2, -y, z+1/2'
'x+1/2, -y+1/2, -z'
'-x, y+1/2, -z+1/2'
'-x, -y, -z'
'x-1/2, y, -z-1/2'
'-x-1/2, y-1/2, z'
'x, -y-1/2, z-1/2'

loop_
_atom_site_label
_atom_site_type_symbol
_atom_site_fract_x
_atom_site_fract_y
_atom_site_fract_z
_atom_site_U_iso_or_equiv
_atom_site_adp_type
_atom_site_occupancy
_atom_site_symmetry_multiplicity
_atom_site_calc_flag
_atom_site_refinement_flags
Cl1 Cl 0.20443(5) 0.95748(5) -0.02912(4) 0.0457(3) Uani 1 1 d .
Si1 Si 0.21283(4) 0.93717(4) 0.07258(4) 0.0263(2) Uani 1 1 d .
N1 N 0.17924(12) 0.84810(12) 0.06681(11) 0.0233(6) Uani 1 1 d .
C1 C 0.18528(14) 0.83245(15) 0.13177(14) 0.0213(6) Uani 1 1 d .
Cl2 Cl 0.15097(5) 1.01846(4) 0.10192(4) 0.0444(2) Uani 1 1 d .
N2 N 0.21420(12) 0.88867(12) 0.15791(11) 0.0217(5) Uani 1 1 d .
C2 C 0.16047(14) 0.76840(15) 0.16535(14) 0.0208(6) Uani 1 1 d .
Cl3 Cl 0.31070(4) 0.96462(5) 0.07943(5) 0.0452(2) Uani 1 1 d .
C3 C 0.13655(14) 0.77619(16) 0.22907(15) 0.0258(7) Uani 1 1 d .
H3 H 0.1394 0.8215 0.2503 0.031 Uiso 1 1 calc R
C4 C 0.10894(15) 0.71883(16) 0.26131(15) 0.0290(7) Uani 1 1 d .
H4 H 0.0922 0.7257 0.3043 0.035 Uiso 1 1 calc R
C5 C 0.10471(14) 0.65094(15) 0.23315(15) 0.0243(7) Uani 1 1 d .
C6 C 0.13038(14) 0.64334(16) 0.16991(15) 0.0264(7) Uani 1 1 d .
H6 H 0.1296 0.5975 0.1496 0.032 Uiso 1 1 calc R
C7 C 0.15679(15) 0.70107(15) 0.13635(15) 0.0262(7) Uani 1 1 d .
H7 H 0.1726 0.6946 0.0930 0.031 Uiso 1 1 calc R
C8 C 0.07221(15) 0.58961(17) 0.27050(16) 0.0308(7) Uani 1 1 d .
C9 C 0.10567(18) 0.58117(18) 0.33762(16) 0.0388(8) Uani 1 1 d .
H9A H 0.1527 0.5711 0.3314 0.058 Uiso 1 1 calc R
H9B H 0.0851 0.5414 0.3615 0.058 Uiso 1 1 calc R
H9C H 0.1005 0.6256 0.3628 0.058 Uiso 1 1 calc R
C10 C -0.00070(17) 0.6083(2) 0.2801(2) 0.0496(10) Uani 1 1 d .
H10A H -0.0044 0.6516 0.3070 0.074 Uiso 1 1 calc R
H10B H -0.0231 0.5684 0.3020 0.074 Uiso 1 1 calc R
H10C H -0.0212 0.6168 0.2373 0.074 Uiso 1 1 calc R
C11 C 0.07727(18) 0.51811(17) 0.23391(17) 0.0391(9) Uani 1 1 d .
H11A H 0.0556 0.5224 0.1912 0.059 Uiso 1 1 calc R
H11B H 0.0556 0.4804 0.2596 0.059 Uiso 1 1 calc R
H11C H 0.1238 0.5058 0.2276 0.059 Uiso 1 1 calc R
C12 C 0.14168(15) 0.80692(15) 0.02026(14) 0.0225(7) Uani 1 1 d .
C13 C 0.07310(16) 0.80672(16) 0.02404(16) 0.0302(7) Uani 1 1 d .
C14 C 0.03908(17) 0.76076(18) -0.01787(17) 0.0377(8) Uani 1 1 d .
H14 H -0.0077 0.7596 -0.0164 0.045 Uiso 1 1 calc R
C15 C 0.07175(18) 0.71730(18) -0.06108(16) 0.0385(8) Uani 1 1 d .
H15 H 0.0477 0.6847 -0.0878 0.046 Uiso 1 1 calc R
C16 C 0.13928(18) 0.72069(17) -0.06586(16) 0.0364(8) Uani 1 1 d .
H16 H 0.1612 0.6914 -0.0971 0.044 Uiso 1 1 calc R
C17 C 0.17632(15) 0.76611(16) -0.02604(15) 0.0292(7) Uani 1 1 d .
C18 C 0.03549(16) 0.85370(19) 0.07137(18) 0.0405(9) Uani 1 1 d .
H18 H 0.0685 0.8803 0.0985 0.049 Uiso 1 1 calc R
C19 C -0.0048(2) 0.9089(2) 0.0335(2) 0.0706(14) Uani 1 1 d .
H19A H 0.0245 0.9365 0.0048 0.106 Uiso 1 1 calc R
H19B H -0.0266 0.9414 0.0644 0.106 Uiso 1 1 calc R
H19C H -0.0381 0.8842 0.0070 0.106 Uiso 1 1 calc R
C20 C -0.00837(18) 0.8111(2) 0.11797(19) 0.0555(11) Uani 1 1 d .
H20A H -0.0442 0.7885 0.0932 0.083 Uiso 1 1 calc R
H20B H -0.0270 0.8434 0.1510 0.083 Uiso 1 1 calc R
H20C H 0.0179 0.7739 0.1397 0.083 Uiso 1 1 calc R
C21 C 0.25051(17) 0.76905(19) -0.03363(17) 0.0395(9) Uani 1 1 d .
H21 H 0.2671 0.8101 -0.0067 0.047 Uiso 1 1 calc R
C22 C 0.2685(2) 0.7840(2) -0.1055(2) 0.0583(12) Uani 1 1 d .
H22A H 0.2549 0.7433 -0.1326 0.087 Uiso 1 1 calc R
H22B H 0.3163 0.7908 -0.1092 0.087 Uiso 1 1 calc R
H22C H 0.2458 0.8275 -0.1203 0.087 Uiso 1 1 calc R
C23 C 0.28346(19) 0.7008(2) -0.00866(19) 0.0525(11) Uani 1 1 d .
H23A H 0.2739 0.6948 0.0381 0.079 Uiso 1 1 calc R
H23B H 0.3313 0.7043 -0.0150 0.079 Uiso 1 1 calc R
H23C H 0.2665 0.6594 -0.0330 0.079 Uiso 1 1 calc R
C24 C 0.25102(14) 0.88802(15) 0.21821(14) 0.0216(6) Uani 1 1 d .
C25 C 0.22936(14) 0.92977(15) 0.27118(14) 0.0237(7) Uani 1 1 d .
C26 C 0.26681(15) 0.92944(16) 0.32833(15) 0.0284(7) Uani 1 1 d .
H26 H 0.2528 0.9573 0.3647 0.034 Uiso 1 1 calc R
C27 C 0.32356(16) 0.88965(17) 0.33305(16) 0.0325(8) Uani 1 1 d .
H27 H 0.3488 0.8906 0.3722 0.039 Uiso 1 1 calc R
C28 C 0.34380(15) 0.84840(17) 0.28096(16) 0.0310(7) Uani 1 1 d .
H28 H 0.3828 0.8204 0.2851 0.037 Uiso 1 1 calc R
C29 C 0.30878(15) 0.84652(15) 0.22239(15) 0.0250(7) Uani 1 1 d .
C30 C 0.16731(15) 0.97487(16) 0.26853(16) 0.0287(7) Uani 1 1 d .
H30 H 0.1445 0.9646 0.2262 0.034 Uiso 1 1 calc R
C31 C 0.18535(18) 1.05408(17) 0.26961(19) 0.0422(9) Uani 1 1 d .
H31A H 0.2065 1.0658 0.3114 0.063 Uiso 1 1 calc R
H31B H 0.1453 1.0830 0.2645 0.063 Uiso 1 1 calc R
H31C H 0.2158 1.0645 0.2336 0.063 Uiso 1 1 calc R
C32 C 0.11921(17) 0.95736(19) 0.32462(17) 0.0403(9) Uani 1 1 d .
H32A H 0.1078 0.9063 0.3232 0.060 Uiso 1 1 calc R
H32B H 0.0791 0.9862 0.3197 0.060 Uiso 1 1 calc R
H32C H 0.1401 0.9685 0.3667 0.060 Uiso 1 1 calc R
C33 C 0.33474(16) 0.79916(17) 0.16743(17) 0.0334(8) Uani 1 1 d .
H33 H 0.3062 0.8064 0.1280 0.040 Uiso 1 1 calc R
C34 C 0.40616(17) 0.8188(2) 0.14900(19) 0.0492(10) Uani 1 1 d .
H34A H 0.4086 0.8700 0.1382 0.074 Uiso 1 1 calc R
H34B H 0.4200 0.7903 0.1110 0.074 Uiso 1 1 calc R
H34C H 0.4354 0.8086 0.1861 0.074 Uiso 1 1 calc R
C35 C 0.33100(18) 0.72002(18) 0.1875(2) 0.0459(10) Uani 1 1 d .
H35A H 0.3597 0.7117 0.2254 0.069 Uiso 1 1 calc R
H35B H 0.3455 0.6899 0.1509 0.069 Uiso 1 1 calc R
H35C H 0.2854 0.7078 0.1990 0.069 Uiso 1 1 calc R
C36 C 0.4713(3) 0.9769(4) -0.0031(3) 0.110(2) Uani 1 1 d .
H36A H 0.4323 1.0068 -0.0137 0.132 Uiso 1 1 calc R
H36B H 0.4629 0.9531 0.0394 0.132 Uiso 1 1 calc R
C37 C 0.4799(3) 0.9187(3) -0.0571(3) 0.0889(17) Uani 1 1 d .
H37A H 0.4905 0.9422 -0.0993 0.107 Uiso 1 1 calc R
H37B H 0.5171 0.8868 -0.0454 0.107 Uiso 1 1 calc R
C38 C 0.4198(3) 0.8759(3) -0.0644(3) 0.121(2) Uani 1 1 d .
H38A H 0.4133 0.8464 -0.0251 0.181 Uiso 1 1 calc R
H38B H 0.4240 0.8446 -0.1028 0.181 Uiso 1 1 calc R
H38C H 0.3819 0.9079 -0.0702 0.181 Uiso 1 1 calc R

loop_
_atom_site_aniso_label
_atom_site_aniso_U_11
_atom_site_aniso_U_22
_atom_site_aniso_U_33
_atom_site_aniso_U_23
_atom_site_aniso_U_13
_atom_site_aniso_U_12
Cl1 0.0753(7) 0.0381(5) 0.0237(4) 0.0079(4) -0.0026(4) -0.0175(5)
Si1 0.0345(5) 0.0219(4) 0.0226(5) 0.0024(3) -0.0001(4) -0.0051(4)
N1 0.0309(14) 0.0210(13) 0.0181(13) 0.0009(10) 0.0002(11) -0.0032(11)
C1 0.0226(15) 0.0216(16) 0.0197(16) -0.0009(12) 0.0028(12) 0.0037(12)
Cl2 0.0652(6) 0.0302(4) 0.0377(5) 0.0075(4) 0.0018(4) 0.0148(4)
N2 0.0287(13) 0.0172(12) 0.0193(13) 0.0011(10) -0.0008(10) -0.0011(10)
C2 0.0240(15) 0.0210(15) 0.0173(16) 0.0028(12) -0.0013(12) 0.0003(12)
Cl3 0.0409(5) 0.0506(6) 0.0441(5) 0.0112(4) 0.0004(4) -0.0179(4)
C3 0.0323(17) 0.0201(15) 0.0251(17) -0.0016(13) 0.0009(13) -0.0036(13)
C4 0.0352(18) 0.0285(17) 0.0234(18) 0.0002(13) 0.0010(14) -0.0031(14)
C5 0.0221(15) 0.0240(16) 0.0269(17) 0.0054(13) -0.0041(13) -0.0004(13)
C6 0.0322(17) 0.0174(15) 0.0295(18) -0.0028(13) -0.0002(14) -0.0004(13)
C7 0.0301(17) 0.0238(16) 0.0247(17) -0.0014(13) 0.0017(14) 0.0015(13)
C8 0.0313(18) 0.0264(17) 0.0347(19) 0.0081(14) -0.0022(14) -0.0039(14)
C9 0.055(2) 0.0315(19) 0.030(2) 0.0110(15) -0.0004(16) -0.0040(17)
C10 0.036(2) 0.042(2) 0.070(3) 0.015(2) 0.0055(19) -0.0041(17)
C11 0.048(2) 0.0286(18) 0.041(2) 0.0099(15) -0.0034(16) -0.0081(16)
C12 0.0326(17) 0.0191(15) 0.0157(15) 0.0022(12) -0.0013(13) -0.0041(13)
C13 0.0339(19) 0.0285(18) 0.0282(18) 0.0022(14) -0.0003(14) -0.0030(14)
C14 0.0336(19) 0.040(2) 0.039(2) 0.0003(16) -0.0023(16) -0.0067(16)
C15 0.052(2) 0.036(2) 0.028(2) -0.0030(15) -0.0088(16) -0.0103(17)
C16 0.057(2) 0.0302(18) 0.0225(18) -0.0053(14) 0.0028(16) 0.0016(16)
C17 0.0375(19) 0.0279(17) 0.0221(17) 0.0012(13) 0.0035(14) 0.0011(14)
C18 0.0310(18) 0.045(2) 0.046(2) -0.0084(18) 0.0061(16) 0.0031(16)
C19 0.082(3) 0.049(3) 0.081(4) 0.002(2) 0.024(3) 0.025(2)
C20 0.035(2) 0.081(3) 0.050(3) -0.002(2) 0.0093(18) 0.006(2)
C21 0.039(2) 0.041(2) 0.039(2) -0.0089(17) 0.0106(16) 0.0010(16)
C22 0.065(3) 0.055(3) 0.055(3) 0.009(2) 0.033(2) 0.007(2)
C23 0.044(2) 0.066(3) 0.047(3) -0.002(2) 0.0106(19) 0.016(2)
C24 0.0237(15) 0.0195(15) 0.0218(16) 0.0036(12) -0.0019(12) -0.0026(12)
C25 0.0278(16) 0.0211(15) 0.0223(17) 0.0009(12) -0.0009(12) -0.0027(13)
C26 0.0372(18) 0.0243(16) 0.0238(17) -0.0030(13) -0.0022(14) -0.0051(14)
C27 0.0335(18) 0.0365(19) 0.0276(18) 0.0080(15) -0.0081(14) -0.0118(15)
C28 0.0269(17) 0.0309(18) 0.035(2) 0.0066(15) -0.0018(14) -0.0019(14)
C29 0.0277(16) 0.0210(15) 0.0263(17) 0.0043(13) -0.0016(13) -0.0033(13)
C30 0.0329(17) 0.0248(16) 0.0283(18) -0.0044(13) -0.0013(14) 0.0008(14)
C31 0.049(2) 0.0278(19) 0.049(2) -0.0039(16) -0.0033(18) 0.0015(16)
C32 0.040(2) 0.041(2) 0.040(2) -0.0041(17) 0.0088(16) 0.0086(16)
C33 0.0339(19) 0.0295(18) 0.037(2) -0.0019(15) -0.0001(15) 0.0084(14)
C34 0.041(2) 0.056(2) 0.051(3) -0.002(2) 0.0142(18) 0.0098(18)
C35 0.047(2) 0.0286(19) 0.062(3) -0.0060(17) -0.0099(19) 0.0105(17)
C36 0.070(4) 0.172(7) 0.088(4) 0.043(5) 0.016(3) -0.002(4)
C37 0.096(4) 0.091(4) 0.079(4) 0.032(3) -0.005(3) 0.000(3)
C38 0.101(5) 0.107(5) 0.154(7) 0.057(5) 0.004(4) 0.013(4)

loop_
_atom_type_symbol
_atom_type_description
_atom_type_scat_dispersion_real
_atom_type_scat_dispersion_imag
_atom_type_scat_source
C C 0.0033 0.0016 'International Tables Vol C Tables 4.2.6.8 and 6.1.1.4'
H H 0.0000 0.0000 'International Tables Vol C Tables 4.2.6.8 and 6.1.1.4'
N N 0.0061 0.0033 'International Tables Vol C Tables 4.2.6.8 and 6.1.1.4'
Si Si 0.0817 0.0704 'International Tables Vol C Tables 4.2.6.8 and 6.1.1.4'
Cl Cl 0.1484 0.1585 'International Tables Vol C Tables 4.2.6.8 and 6.1.1.4'

loop_
_geom_angle_atom_site_label_1
_geom_angle_atom_site_label_2
_geom_angle_atom_site_label_3
_geom_angle
_geom_angle_site_symmetry_1
N1 Si1 N2 68.81(10) .
N1 Si1 Cl3 126.89(9) .
N2 Si1 Cl3 92.32(8) .
N1 Si1 Cl2 117.91(9) .
N2 Si1 Cl2 95.11(8) .
Cl3 Si1 Cl2 112.71(5) .
N1 Si1 Cl1 94.03(9) .
N2 Si1 Cl1 162.52(8) .
Cl3 Si1 Cl1 95.74(5) .
Cl2 Si1 Cl1 96.03(5) .
C1 N1 C12 125.2(2) .
C1 N1 Si1 95.72(18) .
C12 N1 Si1 137.36(19) .
N2 C1 N1 105.4(2) .
N2 C1 C2 127.8(3) .
N1 C1 C2 126.8(3) .
C1 N2 C24 124.9(2) .
C1 N2 Si1 90.01(17) .
C24 N2 Si1 140.37(19) .
C7 C2 C3 118.2(3) .
C7 C2 C1 123.7(3) .
C3 C2 C1 118.1(3) .
C4 C3 C2 120.5(3) .
C3 C4 C5 122.3(3) .
C4 C5 C6 116.8(3) .
C4 C5 C8 120.1(3) .
C6 C5 C8 123.1(3) .
C7 C6 C5 121.5(3) .
C6 C7 C2 120.8(3) .
C5 C8 C11 112.3(3) .
C5 C8 C10 108.1(3) .
C11 C8 C10 109.0(3) .
C5 C8 C9 109.4(3) .
C11 C8 C9 108.5(3) .
C10 C8 C9 109.6(3) .
C13 C12 C17 122.4(3) .
C13 C12 N1 119.6(3) .
C17 C12 N1 118.0(3) .
C12 C13 C14 117.5(3) .
C12 C13 C18 122.5(3) .
C14 C13 C18 119.9(3) .
C15 C14 C13 121.3(3) .
C14 C15 C16 120.1(3) .
C15 C16 C17 121.6(3) .
C16 C17 C12 116.9(3) .
C16 C17 C21 119.9(3) .
C12 C17 C21 123.2(3) .
C13 C18 C19 109.7(3) .
C13 C18 C20 113.1(3) .
C19 C18 C20 110.8(3) .
C17 C21 C23 111.8(3) .
C17 C21 C22 109.9(3) .
C23 C21 C22 111.5(3) .
C25 C24 C29 121.3(3) .
C25 C24 N2 119.5(2) .
C29 C24 N2 119.2(3) .
C26 C25 C24 118.2(3) .
C26 C25 C30 119.1(3) .
C24 C25 C30 122.7(3) .
C27 C26 C25 121.2(3) .
C26 C27 C28 119.9(3) .
C27 C28 C29 121.8(3) .
C28 C29 C24 117.6(3) .
C28 C29 C33 118.2(3) .
C24 C29 C33 124.2(3) .
C25 C30 C31 109.8(3) .
C25 C30 C32 112.5(3) .
C31 C30 C32 110.3(3) .
C29 C33 C35 110.1(3) .
C29 C33 C34 111.6(3) .
C35 C33 C34 109.9(3) .
C36 C36 C37 112.6(7) 5_675
C38 C37 C36 111.1(5) .

loop_
_geom_bond_atom_site_label_1
_geom_bond_atom_site_label_2
_geom_bond_distance
_geom_bond_site_symmetry_2
Cl1 Si1 2.1173(12) .
Si1 N1 1.798(2) .
Si1 N2 1.963(2) .
Si1 Cl3 2.0539(12) .
Si1 Cl2 2.0558(12) .
N1 C1 1.363(4) .
N1 C12 1.439(4) .
C1 N2 1.314(3) .
C1 C2 1.465(4) .
N2 C24 1.440(4) .
C2 C7 1.389(4) .
C2 C3 1.396(4) .
C3 C4 1.374(4) .
C4 C5 1.392(4) .
C5 C6 1.399(4) .
C5 C8 1.524(4) .
C6 C7 1.383(4) .
C8 C11 1.531(4) .
C8 C10 1.531(5) .
C8 C9 1.537(4) .
C12 C13 1.393(4) .
C12 C17 1.402(4) .
C13 C14 1.393(4) .
C13 C18 1.510(4) .
C14 C15 1.369(5) .
C15 C16 1.374(5) .
C16 C17 1.393(4) .
C17 C21 1.513(4) .
C18 C19 1.523(5) .
C18 C20 1.526(5) .
C21 C23 1.524(5) .
C21 C22 1.537(5) .
C24 C25 1.403(4) .
C24 C29 1.406(4) .
C25 C26 1.392(4) .
C25 C30 1.514(4) .
C26 C27 1.372(4) .
C27 C28 1.375(4) .
C28 C29 1.391(4) .
C29 C33 1.521(4) .
C30 C31 1.521(4) .
C30 C32 1.539(4) .
C33 C35 1.532(4) .
C33 C34 1.540(5) .
C36 C36 1.453(11) 5_675
C36 C37 1.556(8) .
C37 C38 1.464(7) .
